data_7003381
loop_
_publ_author_name
'Bould, Jonathan'
'Laromaine, Anna'
'Bullen, Neil J.'
'Vi\~nas, Clara'
'Thornton-Pett, Mark'
'Sillanp\"a\"a, Reijo'
'Kivek\"as, Raikko'
'Kennedy, John D.'
'Teixidor, Francesc'

_publ_section_title
;
 Borane reaction chemistry. Alkyne insertion reactions into
 boron-containing clusters. Products from the thermolysis of
 [6,9-(2-HC&#xE002;C--C5H4N)2-arachno-B10H12]
;
_journal_issue 12
_journal_name_full 'Dalton Transactions'
_journal_page_first 1552
_journal_page_last 1563
_journal_paper_doi 10.1039/b715845a
_journal_year 2008
_chemical_formula_moiety 'C7 H16 B9 N'
_chemical_formula_sum 'C7 H16 B9 N'
_chemical_formula_weight 211.50
_chemical_name_systematic
;
?
;
_space_group_IT_number 14
_symmetry_cell_setting monoclinic
_symmetry_space_group_name_Hall '-P 2yn'
_symmetry_space_group_name_H-M 'P 1 21/n 1'
_atom_sites_solution_hydrogens geom
_atom_sites_solution_primary direct
_atom_sites_solution_secondary difmap
_audit_creation_method SHELXL-97
_cell_angle_alpha 90.00
_cell_angle_beta 104.5520(10)
_cell_angle_gamma 90.00
_cell_formula_units_Z 8
_cell_length_a 9.4462(2)
_cell_length_b 18.0969(5)
_cell_length_c 14.8241(4)
_cell_measurement_temperature 100(2)
_cell_volume 2452.84(11)
_computing_cell_refinement 'DENZO-SMN (Otwinowski & Minor, 1996)'
_computing_data_collection 'COLLECT (Nonius, 1999)'
_computing_data_reduction 'DENZO-SMN (Otwinowski & Minor, 1996)'
_computing_molecular_graphics 'ORTEP3 for Windows (Farrugia, 1997)'
_computing_publication_material 'WC (Thornton-Pett, 2000)'
_computing_structure_refinement 'SHELXL-97 (Sheldrick, 1997)'
_computing_structure_solution 'SHELXS-97 (Sheldrick, 1990)'
_diffrn_ambient_temperature 100(2)
_diffrn_detector_area_resol_mean 9.091
_diffrn_measured_fraction_theta_full 0.988
_diffrn_measured_fraction_theta_max 0.988
_diffrn_measurement_device_type 'Nonius KappaCCD area detector diffractometer'
_diffrn_measurement_method
;
Detector set at 30mm from sample with different 2theta offsets
1 degree phi exposures for chi=0 degree settings
1 degree omega exposures for chi=90 degree settings
;
_diffrn_radiation_monochromator graphite
_diffrn_radiation_source 'fine-focus sealed tube'
_diffrn_radiation_type MoK\a
_diffrn_radiation_wavelength 0.71073
_diffrn_reflns_av_R_equivalents 0.0673
_diffrn_reflns_av_sigmaI/netI 0.0458
_diffrn_reflns_limit_h_max 11
_diffrn_reflns_limit_h_min -11
_diffrn_reflns_limit_k_max 22
_diffrn_reflns_limit_k_min -22
_diffrn_reflns_limit_l_max 18
_diffrn_reflns_limit_l_min -18
_diffrn_reflns_number 24295
_diffrn_reflns_theta_full 26.00
_diffrn_reflns_theta_max 26.00
_diffrn_reflns_theta_min 2.84
_exptl_absorpt_coefficient_mu 0.055
_exptl_absorpt_correction_T_max 0.9890
_exptl_absorpt_correction_T_min 0.9761
_exptl_absorpt_correction_type multi-scan
_exptl_absorpt_process_details
;
Using multiple and symmetry-related data measurements via the program SORTAV
See R.H. Blessing, Acta Cryst (1995), A51, 33-38
;
_exptl_crystal_colour colourless
_exptl_crystal_density_diffrn 1.145
_exptl_crystal_density_method 'not measured'
_exptl_crystal_description prism
_exptl_crystal_F_000 880
_exptl_crystal_size_max 0.44
_exptl_crystal_size_mid 0.21
_exptl_crystal_size_min 0.20
_refine_diff_density_max 0.338
_refine_diff_density_min -0.250
_refine_diff_density_rms 0.046
_refine_ls_extinction_coef 0.014(2)
_refine_ls_extinction_expression Fc^*^=kFc[1+0.001xFc^2^\l^3^/sin(2\q)]^-1/4^
_refine_ls_extinction_method SHELXL
_refine_ls_goodness_of_fit_ref 1.039
_refine_ls_hydrogen_treatment mixed
_refine_ls_matrix_type full
_refine_ls_number_parameters 388
_refine_ls_number_reflns 4763
_refine_ls_number_restraints 0
_refine_ls_restrained_S_all 1.039
_refine_ls_R_factor_all 0.0634
_refine_ls_R_factor_gt 0.0485
_refine_ls_shift/su_max 0.000
_refine_ls_shift/su_mean 0.000
_refine_ls_structure_factor_coef Fsqd
_refine_ls_weighting_details 'calc w=1/[\s^2^(Fo^2^)+(0.0445P)^2^+1.1087P] where P=(Fo^2^+2Fc^2^)/3'
_refine_ls_weighting_scheme calc
_refine_ls_wR_factor_gt 0.1135
_refine_ls_wR_factor_ref 0.1224
_reflns_number_gt 3885
_reflns_number_total 4763
_reflns_threshold_expression >2sigma(I)
_cod_data_source_file b715845a.txt
_cod_data_source_block jb273
_cod_original_sg_symbol_H-M P21/n
_cod_database_code 7003381

loop_
_symmetry_equiv_pos_as_xyz
'x, y, z'
'-x+1/2, y+1/2, -z+1/2'
'-x, -y, -z'
'x-1/2, -y-1/2, z-1/2'

loop_
_atom_site_label
_atom_site_type_symbol
_atom_site_fract_x
_atom_site_fract_y
_atom_site_fract_z
_atom_site_U_iso_or_equiv
_atom_site_adp_type
_atom_site_occupancy
_atom_site_symmetry_multiplicity
_atom_site_calc_flag
_atom_site_refinement_flags
_atom_site_disorder_assembly
_atom_site_disorder_group
B1A B 0.6830(2) 0.95683(10) 0.91527(13) 0.0297(4) Uani 1 1 d . . .
H1A H 0.6694(18) 1.0154(10) 0.9318(12) 0.035(5) Uiso 1 1 d . . .
B2A B 0.6934(2) 0.92908(10) 0.80373(13) 0.0313(4) Uani 1 1 d . . .
H2A H 0.6888(19) 0.9680(10) 0.7464(13) 0.040(5) Uiso 1 1 d . . .
B3A B 0.8427(2) 0.90852(11) 0.89571(14) 0.0331(4) Uani 1 1 d . . .
H3A H 0.954(2) 0.9327(10) 0.9011(13) 0.043(5) Uiso 1 1 d . . .
B4A B 0.7933(2) 0.90024(10) 1.00585(13) 0.0312(4) Uani 1 1 d . . .
H4A H 0.8624(19) 0.9264(10) 1.0690(12) 0.038(5) Uiso 1 1 d . . .
B5A B 0.54314(19) 0.90179(9) 0.84962(12) 0.0267(4) Uani 1 1 d . . .
N51A N 0.38524(14) 0.91562(7) 0.79544(9) 0.0262(3) Uani 1 1 d . . .
C52A C 0.28336(18) 0.95797(8) 0.81980(11) 0.0289(4) Uani 1 1 d . . .
H52A H 0.3087 0.9859 0.8758 0.035 Uiso 1 1 calc R . .
C53A C 0.14320(18) 0.96099(9) 0.76423(11) 0.0311(4) Uani 1 1 d . . .
H53A H 0.0713 0.9903 0.7821 0.037 Uiso 1 1 calc R . .
C54A C 0.10749(18) 0.92087(9) 0.68170(11) 0.0317(4) Uani 1 1 d . . .
H54A H 0.0112 0.9230 0.6423 0.038 Uiso 1 1 calc R . .
C55A C 0.21314(18) 0.87783(8) 0.65716(11) 0.0298(4) Uani 1 1 d . . .
H55A H 0.1900 0.8507 0.6005 0.036 Uiso 1 1 calc R . .
C56A C 0.35252(17) 0.87455(8) 0.71543(11) 0.0268(3) Uani 1 1 d . . .
C57A C 0.48173(17) 0.82877(9) 0.70648(11) 0.0306(4) Uani 1 1 d . . .
H57A H 0.5112 0.8420 0.6490 0.037 Uiso 1 1 calc R . .
H57B H 0.4573 0.7755 0.7042 0.037 Uiso 1 1 calc R . .
C6A C 0.60378(17) 0.84607(8) 0.79207(11) 0.0281(4) Uani 1 1 d . . .
B7A B 0.7689(2) 0.83611(10) 0.81537(14) 0.0329(4) Uani 1 1 d . . .
H7A H 0.8423(14) 0.8092(7) 0.7631(9) 0.009(3) Uiso 1 1 d . . .
B8A B 0.8443(2) 0.82110(11) 0.94953(14) 0.0336(4) Uani 1 1 d . . .
H8A H 0.9441(19) 0.7893(10) 0.9735(12) 0.038(5) Uiso 1 1 d . . .
H89A H 0.737(2) 0.7779(10) 0.9501(13) 0.044(5) Uiso 1 1 d . . .
B9A B 0.7152(2) 0.81653(10) 1.01722(13) 0.0321(4) Uani 1 1 d . . .
H9A H 0.7229(18) 0.7832(10) 1.0799(12) 0.036(5) Uiso 1 1 d . . .
H91A H 0.5803(19) 0.8241(10) 0.9721(12) 0.037(5) Uiso 1 1 d . . .
B10A B 0.5996(2) 0.89339(10) 0.97929(13) 0.0290(4) Uani 1 1 d . . .
H10A H 0.5280(18) 0.9148(9) 1.0225(11) 0.030(4) Uiso 1 1 d . . .
B1B B 0.2813(2) 0.13660(10) 0.67614(13) 0.0315(4) Uani 1 1 d . . .
H1B H 0.260(2) 0.1202(11) 0.7447(14) 0.052(6) Uiso 1 1 d . . .
B2B B 0.3403(2) 0.07323(10) 0.60289(13) 0.0301(4) Uani 1 1 d . . .
H2B H 0.3647(19) 0.0148(10) 0.6217(12) 0.039(5) Uiso 1 1 d . . .
B3B B 0.1702(2) 0.11475(10) 0.55860(13) 0.0317(4) Uani 1 1 d . . .
H3B H 0.0700(18) 0.0810(9) 0.5416(12) 0.032(4) Uiso 1 1 d . . .
B4B B 0.1558(2) 0.20513(10) 0.61031(14) 0.0321(4) Uani 1 1 d . . .
H4B H 0.054(2) 0.2195(10) 0.6315(12) 0.039(5) Uiso 1 1 d . . .
B5B B 0.4505(2) 0.14983(9) 0.65203(13) 0.0288(4) Uani 1 1 d . . .
N51B N 0.61009(14) 0.13908(7) 0.70784(9) 0.0280(3) Uani 1 1 d . . .
C52B C 0.67039(19) 0.15061(9) 0.79904(11) 0.0336(4) Uani 1 1 d . . .
H52B H 0.6102 0.1635 0.8392 0.040 Uiso 1 1 calc R . .
C53B C 0.8187(2) 0.14373(9) 0.83419(12) 0.0381(4) Uani 1 1 d . . .
H53B H 0.8613 0.1509 0.8988 0.046 Uiso 1 1 calc R . .
C54B C 0.90602(19) 0.12625(9) 0.77472(13) 0.0374(4) Uani 1 1 d . . .
H54B H 1.0092 0.1238 0.7980 0.045 Uiso 1 1 calc R . .
C55B C 0.84306(18) 0.11235(9) 0.68180(12) 0.0339(4) Uani 1 1 d . . .
H55B H 0.9019 0.0985 0.6412 0.041 Uiso 1 1 calc R . .
C56B C 0.69310(18) 0.11882(8) 0.64861(11) 0.0300(4) Uani 1 1 d . . .
C57B C 0.60232(18) 0.10781(9) 0.55108(11) 0.0313(4) Uani 1 1 d . . .
H57C H 0.6071 0.0557 0.5316 0.038 Uiso 1 1 calc R . .
H57D H 0.6373 0.1400 0.5072 0.038 Uiso 1 1 calc R . .
C6B C 0.44702(17) 0.12823(8) 0.55282(11) 0.0286(4) Uani 1 1 d . . .
B7B B 0.2979(2) 0.11399(10) 0.48754(13) 0.0313(4) Uani 1 1 d . . .
H7B H 0.2716(15) 0.0790(8) 0.4123(10) 0.013(3) Uiso 1 1 d . . .
B8B B 0.1667(2) 0.19613(11) 0.49234(13) 0.0320(4) Uani 1 1 d . . .
H8B H 0.0773(19) 0.2076(10) 0.4290(12) 0.038(5) Uiso 1 1 d . . .
H89B H 0.279(2) 0.2370(11) 0.4952(14) 0.051(6) Uiso 1 1 d . . .
B9B B 0.2441(2) 0.27187(10) 0.56307(14) 0.0322(4) Uani 1 1 d . . .
H9B H 0.2160(19) 0.3296(10) 0.5483(12) 0.040(5) Uiso 1 1 d . . .
H91B H 0.380(2) 0.2648(10) 0.6060(13) 0.046(5) Uiso 1 1 d . . .
B10B B 0.3380(2) 0.23082(10) 0.67050(14) 0.0324(4) Uani 1 1 d . . .
H10B H 0.3733(19) 0.2637(10) 0.7366(13) 0.040(5) Uiso 1 1 d . . .

loop_
_atom_site_aniso_label
_atom_site_aniso_U_11
_atom_site_aniso_U_22
_atom_site_aniso_U_33
_atom_site_aniso_U_23
_atom_site_aniso_U_13
_atom_site_aniso_U_12
B1A 0.0321(10) 0.0261(9) 0.0299(9) -0.0023(7) 0.0057(8) -0.0029(7)
B2A 0.0360(11) 0.0284(9) 0.0298(9) -0.0004(7) 0.0087(8) -0.0036(8)
B3A 0.0309(10) 0.0333(10) 0.0352(10) -0.0036(8) 0.0085(8) -0.0036(8)
B4A 0.0308(10) 0.0303(9) 0.0294(9) -0.0026(7) 0.0018(8) 0.0011(7)
B5A 0.0288(9) 0.0238(8) 0.0259(9) 0.0013(7) 0.0041(7) -0.0009(7)
N51A 0.0304(7) 0.0221(6) 0.0247(6) -0.0001(5) 0.0043(5) 0.0000(5)
C52A 0.0350(9) 0.0229(7) 0.0282(8) -0.0007(6) 0.0068(7) 0.0016(6)
C53A 0.0305(9) 0.0274(8) 0.0342(9) 0.0002(7) 0.0058(7) 0.0014(6)
C54A 0.0322(9) 0.0275(8) 0.0323(9) 0.0016(7) 0.0024(7) -0.0017(6)
C55A 0.0346(9) 0.0255(8) 0.0268(8) -0.0009(6) 0.0032(7) -0.0042(6)
C56A 0.0320(8) 0.0217(7) 0.0259(8) 0.0000(6) 0.0057(6) -0.0028(6)
C57A 0.0341(9) 0.0293(8) 0.0267(8) -0.0036(6) 0.0047(7) 0.0006(7)
C6A 0.0332(9) 0.0241(8) 0.0259(8) -0.0011(6) 0.0053(7) -0.0016(6)
B7A 0.0335(10) 0.0315(9) 0.0327(10) -0.0035(8) 0.0065(8) -0.0009(8)
B8A 0.0304(10) 0.0320(10) 0.0353(10) -0.0040(8) 0.0024(8) 0.0028(8)
B9A 0.0342(10) 0.0300(9) 0.0290(9) 0.0000(7) 0.0020(8) 0.0018(8)
B10A 0.0308(10) 0.0259(9) 0.0283(9) -0.0017(7) 0.0038(8) -0.0008(7)
B1B 0.0359(11) 0.0276(9) 0.0312(10) -0.0001(7) 0.0091(8) -0.0021(7)
B2B 0.0334(10) 0.0246(9) 0.0309(9) -0.0003(7) 0.0055(8) -0.0026(7)
B3B 0.0336(10) 0.0263(9) 0.0331(10) -0.0013(7) 0.0049(8) -0.0027(7)
B4B 0.0328(10) 0.0283(9) 0.0359(10) -0.0018(8) 0.0102(8) 0.0006(7)
B5B 0.0301(10) 0.0229(8) 0.0324(10) 0.0014(7) 0.0058(8) -0.0005(7)
N51B 0.0310(7) 0.0223(6) 0.0301(7) -0.0003(5) 0.0064(6) -0.0009(5)
C52B 0.0408(10) 0.0295(8) 0.0282(8) 0.0000(7) 0.0045(7) -0.0008(7)
C53B 0.0419(10) 0.0323(9) 0.0347(9) 0.0007(7) -0.0003(8) 0.0008(7)
C54B 0.0328(9) 0.0309(9) 0.0439(10) 0.0026(7) 0.0012(8) 0.0016(7)
C55B 0.0323(9) 0.0268(8) 0.0424(10) 0.0033(7) 0.0088(7) 0.0021(7)
C56B 0.0337(9) 0.0227(8) 0.0329(9) 0.0017(6) 0.0073(7) -0.0004(6)
C57B 0.0340(9) 0.0314(8) 0.0284(8) -0.0006(6) 0.0075(7) 0.0020(7)
C6B 0.0306(9) 0.0252(8) 0.0298(8) 0.0019(6) 0.0071(7) 0.0002(6)
B7B 0.0314(10) 0.0272(9) 0.0336(10) -0.0011(7) 0.0050(8) 0.0006(7)
B8B 0.0282(10) 0.0334(10) 0.0331(10) 0.0016(8) 0.0056(8) 0.0011(8)
B9B 0.0303(10) 0.0270(9) 0.0399(11) 0.0021(8) 0.0096(8) 0.0031(7)
B10B 0.0334(10) 0.0286(9) 0.0363(10) -0.0030(8) 0.0105(8) -0.0001(7)

loop_
_atom_type_symbol
_atom_type_description
_atom_type_scat_dispersion_real
_atom_type_scat_dispersion_imag
_atom_type_scat_source
C C 0.0033 0.0016 'International Tables Vol C Tables 4.2.6.8 and 6.1.1.4'
H H 0.0000 0.0000 'International Tables Vol C Tables 4.2.6.8 and 6.1.1.4'
B B 0.0013 0.0007 'International Tables Vol C Tables 4.2.6.8 and 6.1.1.4'
N N 0.0061 0.0033 'International Tables Vol C Tables 4.2.6.8 and 6.1.1.4'

loop_
_geom_angle_atom_site_label_1
_geom_angle_atom_site_label_2
_geom_angle_atom_site_label_3
_geom_angle
_geom_angle_site_symmetry_1
_geom_angle_site_symmetry_3
_geom_angle_publ_flag
B5A B1A B2A 61.60(10) . . ?
B5A B1A B10A 63.74(10) . . ?
B2A B1A B10A 116.86(13) . . ?
B5A B1A B4A 107.89(13) . . ?
B2A B1A B4A 112.41(13) . . ?
B10A B1A B4A 59.30(10) . . ?
B5A B1A B3A 100.25(12) . . ?
B2A B1A B3A 57.97(11) . . ?
B10A B1A B3A 105.51(13) . . ?
B4A B1A B3A 59.98(11) . . ?
B5A B1A H1A 124.0(9) . . ?
B2A B1A H1A 121.4(9) . . ?
B10A B1A H1A 114.0(9) . . ?
B4A B1A H1A 117.4(9) . . ?
B3A B1A H1A 129.9(9) . . ?
C6A B2A B3A 100.06(13) . . ?
C6A B2A B1A 101.70(13) . . ?
B3A B2A B1A 63.17(11) . . ?
C6A B2A B5A 51.47(9) . . ?
B3A B2A B5A 101.97(13) . . ?
B1A B2A B5A 58.88(10) . . ?
C6A B2A B7A 50.94(10) . . ?
B3A B2A B7A 60.40(11) . . ?
B1A B2A B7A 106.80(13) . . ?
B5A B2A B7A 92.19(12) . . ?
C6A B2A H2A 124.3(10) . . ?
B3A B2A H2A 127.7(10) . . ?
B1A B2A H2A 123.0(9) . . ?
B5A B2A H2A 126.2(9) . . ?
B7A B2A H2A 127.4(10) . . ?
B2A B3A B8A 117.26(14) . . ?
B2A B3A B7A 62.03(11) . . ?
B8A B3A B7A 66.63(11) . . ?
B2A B3A B4A 112.48(14) . . ?
B8A B3A B4A 59.68(11) . . ?
B7A B3A B4A 113.15(14) . . ?
B2A B3A B1A 58.86(11) . . ?
B8A B3A B1A 105.62(13) . . ?
B7A B3A B1A 104.85(13) . . ?
B4A B3A B1A 59.17(10) . . ?
B2A B3A H3A 122.2(10) . . ?
B8A B3A H3A 114.5(10) . . ?
B7A B3A H3A 122.3(10) . . ?
B4A B3A H3A 114.6(10) . . ?
B1A B3A H3A 126.7(10) . . ?
B9A B4A B10A 60.95(11) . . ?
B9A B4A B8A 60.61(11) . . ?
B10A B4A B8A 102.95(13) . . ?
B9A B4A B1A 113.20(13) . . ?
B10A B4A B1A 60.19(10) . . ?
B8A B4A B1A 106.35(13) . . ?
B9A B4A B3A 112.12(13) . . ?
B10A B4A B3A 106.86(13) . . ?
B8A B4A B3A 58.95(11) . . ?
B1A B4A B3A 60.85(11) . . ?
B9A B4A H4A 118.3(9) . . ?
B10A B4A H4A 125.0(9) . . ?
B8A B4A H4A 124.8(9) . . ?
B1A B4A H4A 119.8(9) . . ?
B3A B4A H4A 119.8(9) . . ?
C6A B5A N51A 105.62(13) . . ?
C6A B5A B1A 110.63(14) . . ?
N51A B5A B1A 134.69(14) . . ?
C6A B5A B2A 61.58(11) . . ?
N51A B5A B2A 121.20(13) . . ?
B1A B5A B2A 59.51(10) . . ?
C6A B5A B10A 118.19(13) . . ?
N51A B5A B10A 122.92(13) . . ?
B1A B5A B10A 59.43(10) . . ?
B2A B5A B10A 111.39(12) . . ?
C52A N51A C56A 121.34(13) . . ?
C52A N51A B5A 128.38(13) . . ?
C56A N51A B5A 110.20(13) . . ?
N51A C52A C53A 120.48(14) . . ?
N51A C52A H52A 119.8 . . ?
C53A C52A H52A 119.8 . . ?
C52A C53A C54A 119.44(15) . . ?
C52A C53A H53A 120.3 . . ?
C54A C53A H53A 120.3 . . ?
C55A C54A C53A 119.59(15) . . ?
C55A C54A H54A 120.2 . . ?
C53A C54A H54A 120.2 . . ?
C56A C55A C54A 119.74(15) . . ?
C56A C55A H55A 120.1 . . ?
C54A C55A H55A 120.1 . . ?
N51A C56A C55A 119.39(14) . . ?
N51A C56A C57A 111.30(13) . . ?
C55A C56A C57A 129.28(14) . . ?
C56A C57A C6A 105.95(13) . . ?
C56A C57A H57A 110.5 . . ?
C6A C57A H57A 110.5 . . ?
C56A C57A H57B 110.5 . . ?
C6A C57A H57B 110.5 . . ?
H57A C57A H57B 108.7 . . ?
C57A C6A B7A 133.30(15) . . ?
C57A C6A B5A 106.94(13) . . ?
B7A C6A B5A 117.38(14) . . ?
C57A C6A B2A 121.21(13) . . ?
B7A C6A B2A 68.16(11) . . ?
B5A C6A B2A 66.95(11) . . ?
C6A B7A B3A 105.68(14) . . ?
C6A B7A B2A 60.90(11) . . ?
B3A B7A B2A 57.57(10) . . ?
C6A B7A B8A 109.74(14) . . ?
B3A B7A B8A 56.20(10) . . ?
B2A B7A B8A 105.00(12) . . ?
C6A B7A H7A 126.7(6) . . ?
B3A B7A H7A 120.6(6) . . ?
B2A B7A H7A 124.2(6) . . ?
B8A B7A H7A 117.1(6) . . ?
B9A B8A B3A 111.69(14) . . ?
B9A B8A B4A 57.68(11) . . ?
B3A B8A B4A 61.37(11) . . ?
B9A B8A B7A 117.24(13) . . ?
B3A B8A B7A 57.17(10) . . ?
B4A B8A B7A 107.01(13) . . ?
B9A B8A H8A 117.1(10) . . ?
B3A B8A H8A 121.9(10) . . ?
B4A B8A H8A 125.9(10) . . ?
B7A B8A H8A 118.1(10) . . ?
B9A B8A H89A 46.2(9) . . ?
B3A B8A H89A 129.2(8) . . ?
B4A B8A H89A 100.4(9) . . ?
B7A B8A H89A 90.3(9) . . ?
H8A B8A H89A 107.3(13) . . ?
B4A B9A B8A 61.71(11) . . ?
B4A B9A B10A 61.33(11) . . ?
B8A B9A B10A 103.98(13) . . ?
B4A B9A H89A 104.4(9) . . ?
B8A B9A H89A 46.3(8) . . ?
B10A B9A H89A 113.1(8) . . ?
B4A B9A H9A 129.3(9) . . ?
B8A B9A H9A 126.9(9) . . ?
B10A B9A H9A 127.4(9) . . ?
H89A B9A H9A 111.8(12) . . ?
B4A B9A H91A 104.4(8) . . ?
B8A B9A H91A 115.7(8) . . ?
B10A B9A H91A 45.7(8) . . ?
H89A B9A H91A 89.3(11) . . ?
H9A B9A H91A 110.2(12) . . ?
B9A B10A B4A 57.71(10) . . ?
B9A B10A B1A 110.69(14) . . ?
B4A B10A B1A 60.51(11) . . ?
B9A B10A B5A 112.62(13) . . ?
B4A B10A B5A 103.55(13) . . ?
B1A B10A B5A 56.83(10) . . ?
B9A B10A H91A 46.7(8) . . ?
B4A B10A H91A 101.9(8) . . ?
B1A B10A H91A 131.4(8) . . ?
B5A B10A H91A 89.8(8) . . ?
B9A B10A H10A 120.4(9) . . ?
B4A B10A H10A 126.2(9) . . ?
B1A B10A H10A 119.6(9) . . ?
B5A B10A H10A 120.5(9) . . ?
H91A B10A H10A 107.3(12) . . ?
B5B B1B B2B 60.93(11) . . ?
B5B B1B B10B 63.86(11) . . ?
B2B B1B B10B 116.40(14) . . ?
B5B B1B B4B 107.72(13) . . ?
B2B B1B B4B 112.14(13) . . ?
B10B B1B B4B 59.33(10) . . ?
B5B B1B B3B 99.80(13) . . ?
B2B B1B B3B 57.97(10) . . ?
B10B B1B B3B 105.44(13) . . ?
B4B B1B B3B 59.89(10) . . ?
B5B B1B H1B 127.3(10) . . ?
B2B B1B H1B 122.7(10) . . ?
B10B B1B H1B 114.6(10) . . ?
B4B B1B H1B 115.0(10) . . ?
B3B B1B H1B 127.6(10) . . ?
C6B B2B B3B 99.98(12) . . ?
C6B B2B B1B 101.56(12) . . ?
B3B B2B B1B 63.14(11) . . ?
C6B B2B B5B 51.39(9) . . ?
B3B B2B B5B 102.00(12) . . ?
B1B B2B B5B 58.90(10) . . ?
C6B B2B B7B 50.90(9) . . ?
B3B B2B B7B 60.37(11) . . ?
B1B B2B B7B 106.69(13) . . ?
B5B B2B B7B 92.13(12) . . ?
C6B B2B H2B 123.9(9) . . ?
B3B B2B H2B 128.5(9) . . ?
B1B B2B H2B 123.1(9) . . ?
B5B B2B H2B 125.5(9) . . ?
B7B B2B H2B 127.7(9) . . ?
B2B B3B B8B 117.05(14) . . ?
B2B B3B B7B 61.66(11) . . ?
B8B B3B B7B 66.43(11) . . ?
B2B B3B B4B 112.72(13) . . ?
B8B B3B B4B 59.57(11) . . ?
B7B B3B B4B 112.72(13) . . ?
B2B B3B B1B 58.89(10) . . ?
B8B B3B B1B 105.92(13) . . ?
B7B B3B B1B 104.53(13) . . ?
B4B B3B B1B 59.60(10) . . ?
B2B B3B H3B 120.3(9) . . ?
B8B B3B H3B 116.2(9) . . ?
B7B B3B H3B 121.9(9) . . ?
B4B B3B H3B 116.3(9) . . ?
B1B B3B H3B 126.1(9) . . ?
B9B B4B B8B 60.67(11) . . ?
B9B B4B B10B 60.98(11) . . ?
B8B B4B B10B 103.12(13) . . ?
B9B B4B B1B 112.38(14) . . ?
B8B B4B B1B 105.84(13) . . ?
B10B B4B B1B 59.64(10) . . ?
B9B B4B B3B 111.38(14) . . ?
B8B B4B B3B 58.55(10) . . ?
B10B B4B B3B 106.16(13) . . ?
B1B B4B B3B 60.51(10) . . ?
B9B B4B H4B 119.5(9) . . ?
B8B B4B H4B 124.4(9) . . ?
B10B B4B H4B 126.0(9) . . ?
B1B B4B H4B 120.0(9) . . ?
B3B B4B H4B 119.3(9) . . ?
C6B B5B N51B 105.62(14) . . ?
C6B B5B B1B 111.52(14) . . ?
N51B B5B B1B 134.31(14) . . ?
C6B B5B B2B 62.14(11) . . ?
N51B B5B B2B 121.06(13) . . ?
B1B B5B B2B 60.17(10) . . ?
C6B B5B B10B 118.02(13) . . ?
N51B B5B B10B 122.43(13) . . ?
B1B B5B B10B 59.50(10) . . ?
B2B B5B B10B 112.03(13) . . ?
C52B N51B C56B 121.42(14) . . ?
C52B N51B B5B 129.13(14) . . ?
C56B N51B B5B 109.34(13) . . ?
N51B C52B C53B 120.11(16) . . ?
N51B C52B H52B 119.9 . . ?
C53B C52B H52B 119.9 . . ?
C52B C53B C54B 119.53(16) . . ?
C52B C53B H53B 120.2 . . ?
C54B C53B H53B 120.2 . . ?
C55B C54B C53B 120.03(16) . . ?
C55B C54B H54B 120.0 . . ?
C53B C54B H54B 120.0 . . ?
C54B C55B C56B 119.08(17) . . ?
C54B C55B H55B 120.5 . . ?
C56B C55B H55B 120.5 . . ?
N51B C56B C55B 119.74(15) . . ?
N51B C56B C57B 111.98(14) . . ?
C55B C56B C57B 128.26(16) . . ?
C56B C57B C6B 105.81(13) . . ?
C56B C57B H57C 110.6 . . ?
C6B C57B H57C 110.6 . . ?
C56B C57B H57D 110.6 . . ?
C6B C57B H57D 110.6 . . ?
H57C C57B H57D 108.7 . . ?
B5B C6B B7B 116.98(15) . . ?
B5B C6B C57B 107.07(13) . . ?
B7B C6B C57B 133.91(15) . . ?
B5B C6B B2B 66.47(11) . . ?
B7B C6B B2B 67.94(11) . . ?
C57B C6B B2B 122.82(13) . . ?
C6B B7B B3B 106.16(14) . . ?
C6B B7B B2B 61.16(11) . . ?
B3B B7B B2B 57.97(10) . . ?
C6B B7B B8B 110.14(13) . . ?
B3B B7B B8B 56.20(10) . . ?
B2B B7B B8B 105.54(13) . . ?
C6B B7B H7B 126.8(6) . . ?
B3B B7B H7B 121.1(6) . . ?
B2B B7B H7B 125.6(6) . . ?
B8B B7B H7B 115.7(6) . . ?
B3B B8B B9B 111.69(14) . . ?
B3B B8B B4B 61.88(11) . . ?
B9B B8B B4B 57.69(11) . . ?
B3B B8B B7B 57.37(10) . . ?
B9B B8B B7B 116.18(13) . . ?
B4B B8B B7B 107.42(13) . . ?
B3B B8B H8B 122.0(9) . . ?
B9B B8B H8B 117.9(9) . . ?
B4B B8B H8B 126.2(9) . . ?
B7B B8B H8B 117.8(9) . . ?
B3B B8B H89B 124.2(9) . . ?
B9B B8B H89B 47.1(9) . . ?
B4B B8B H89B 99.5(9) . . ?
B7B B8B H89B 85.1(9) . . ?
H8B B8B H89B 111.4(13) . . ?
B4B B9B B8B 61.64(11) . . ?
B4B B9B B10B 61.61(11) . . ?
B8B B9B B10B 104.23(13) . . ?
B4B B9B H89B 102.5(9) . . ?
B8B B9B H89B 46.4(9) . . ?
B10B B9B H89B 109.0(9) . . ?
B4B B9B H9B 129.8(10) . . ?
B8B B9B H9B 125.6(9) . . ?
B10B B9B H9B 128.6(10) . . ?
H89B B9B H9B 114.1(13) . . ?
B4B B9B H91B 104.8(9) . . ?
B8B B9B H91B 115.4(8) . . ?
B10B B9B H91B 46.0(9) . . ?
H89B B9B H91B 85.5(12) . . ?
H9B B9B H91B 110.9(13) . . ?
B9B B10B B4B 57.41(11) . . ?
B9B B10B B1B 110.53(13) . . ?
B4B B10B B1B 61.03(11) . . ?
B9B B10B B5B 111.72(13) . . ?
B4B B10B B5B 103.55(12) . . ?
B1B B10B B5B 56.64(10) . . ?
B9B B10B H91B 46.4(8) . . ?
B4B B10B H91B 101.1(8) . . ?
B1B B10B H91B 130.0(9) . . ?
B5B B10B H91B 88.4(9) . . ?
B9B B10B H10B 122.1(9) . . ?
B4B B10B H10B 127.6(9) . . ?
B1B B10B H10B 119.3(9) . . ?
B5B B10B H10B 119.2(9) . . ?
H91B B10B H10B 108.5(13) . . ?

loop_
_geom_bond_atom_site_label_1
_geom_bond_atom_site_label_2
_geom_bond_distance
_geom_bond_site_symmetry_2
_geom_bond_publ_flag
B1A B5A 1.743(2) . ?
B1A B2A 1.755(3) . ?
B1A B10A 1.793(3) . ?
B1A B4A 1.799(3) . ?
B1A B3A 1.829(3) . ?
B1A H1A 1.103(18) . ?
B2A C6A 1.712(2) . ?
B2A B3A 1.738(3) . ?
B2A B5A 1.791(3) . ?
B2A B7A 1.818(3) . ?
B2A H2A 1.096(18) . ?
B3A B8A 1.770(3) . ?
B3A B7A 1.790(3) . ?
B3A B4A 1.814(3) . ?
B3A H3A 1.122(19) . ?
B4A B9A 1.712(3) . ?
B4A B10A 1.777(3) . ?
B4A B8A 1.784(3) . ?
B4A H4A 1.104(18) . ?
B5A C6A 1.523(2) . ?
B5A N51A 1.527(2) . ?
B5A B10A 1.868(3) . ?
N51A C52A 1.349(2) . ?
N51A C56A 1.3675(19) . ?
C52A C53A 1.374(2) . ?
C52A H52A 0.9500 . ?
C53A C54A 1.389(2) . ?
C53A H53A 0.9500 . ?
C54A C55A 1.385(2) . ?
C54A H54A 0.9500 . ?
C55A C56A 1.383(2) . ?
C55A H55A 0.9500 . ?
C56A C57A 1.508(2) . ?
C57A C6A 1.517(2) . ?
C57A H57A 0.9900 . ?
C57A H57B 0.9900 . ?
C6A B7A 1.521(3) . ?
B7A B8A 1.956(3) . ?
B7A H7A 1.261(13) . ?
B8A B9A 1.765(3) . ?
B8A H8A 1.086(18) . ?
B8A H89A 1.278(19) . ?
B9A B10A 1.770(3) . ?
B9A H89A 1.275(19) . ?
B9A H9A 1.095(18) . ?
B9A H91A 1.289(17) . ?
B10A H91A 1.268(18) . ?
B10A H10A 1.112(17) . ?
B1B B5B 1.740(3) . ?
B1B B2B 1.763(3) . ?
B1B B10B 1.795(3) . ?
B1B B4B 1.821(3) . ?
B1B B3B 1.837(3) . ?
B1B H1B 1.12(2) . ?
B2B C6B 1.713(2) . ?
B2B B3B 1.746(3) . ?
B2B B5B 1.776(3) . ?
B2B B7B 1.812(3) . ?
B2B H2B 1.103(18) . ?
B3B B8B 1.766(3) . ?
B3B B7B 1.790(3) . ?
B3B B4B 1.826(3) . ?
B3B H3B 1.101(17) . ?
B4B B9B 1.714(3) . ?
B4B B8B 1.785(3) . ?
B4B B10B 1.790(3) . ?
B4B H4B 1.112(18) . ?
B5B C6B 1.514(2) . ?
B5B N51B 1.539(2) . ?
B5B B10B 1.871(3) . ?
N51B C52B 1.345(2) . ?
N51B C56B 1.366(2) . ?
C52B C53B 1.373(2) . ?
C52B H52B 0.9500 . ?
C53B C54B 1.386(3) . ?
C53B H53B 0.9500 . ?
C54B C55B 1.379(2) . ?
C54B H54B 0.9500 . ?
C55B C56B 1.383(2) . ?
C55B H55B 0.9500 . ?
C56B C57B 1.497(2) . ?
C57B C6B 1.519(2) . ?
C57B H57C 0.9900 . ?
C57B H57D 0.9900 . ?
C6B B7B 1.518(2) . ?
B7B B8B 1.948(3) . ?
B7B H7B 1.251(14) . ?
B8B B9B 1.768(3) . ?
B8B H8B 1.113(17) . ?
B8B H89B 1.28(2) . ?
B9B B10B 1.779(3) . ?
B9B H89B 1.30(2) . ?
B9B H9B 1.087(18) . ?
B9B H91B 1.289(19) . ?
B10B H91B 1.282(19) . ?
B10B H10B 1.124(18) . ?
